data_4321393
loop_
_publ_author_name
'Rodolphe Cl\'erac'
'F. Albert Cotton'
'Lee M. Daniels'
'Jiande Gu'
'Carlos A. Murillo'
'Hong-Cai Zhou'

_publ_section_title
;
 An Infinite Zigzag Chain and the First Linear Chain of Four Copper Atoms;
 Still No Copper-Copper Bonding
;
_journal_name_full 'Inorganic Chemistry'
_journal_page_first 4488
_journal_page_last 4493
_journal_paper_doi 10.1021/ic000208l
_journal_volume 39
_journal_year 2000
_chemical_compound_source synthesis
_chemical_formula_analytical 'not measured'
_chemical_formula_moiety 'Cu4 (C17 H16 N3)4 (Cu Cl2)2,3(C H2 Cl2),H2O'
_chemical_formula_structural 'Cu4 (DPhIP)4 (Cu Cl2)2, 3(C H2 Cl2),H2O'
_chemical_formula_sum 'C71 H72 Cl10 Cu6 N12 O'
_chemical_formula_weight 1845.14
_chemical_melting_point ?
_space_group_IT_number 14
_symmetry_cell_setting monoclinic
_symmetry_space_group_name_Hall '-P 2yn'
_symmetry_space_group_name_H-M 'P 1 21/n 1'
_atom_sites_solution_hydrogens geom
_atom_sites_solution_primary direct
_atom_sites_solution_secondary difmap
_audit_creation_method SHELXL
_cell_angle_alpha 90.00
_cell_angle_beta 98.525(7)
_cell_angle_gamma 90.00
_cell_formula_units_Z 4
_cell_length_a 16.907(2)
_cell_length_b 16.427(3)
_cell_length_c 27.349(7)
_cell_measurement_reflns_used 250
_cell_measurement_temperature 213(2)
_cell_measurement_theta_max 20.8
_cell_measurement_theta_min 9.05
_cell_volume 7512(3)
_computing_cell_refinement 'MADNES (Enraf-Nonius, 1989)'
_computing_data_collection 'MADNES (Enraf-Nonius, 1989)'
_computing_data_reduction 'PROCOR (Kabsch, 1988)'
_computing_molecular_graphics 'SHELXTL V.5 (Siemens, 1994)'
_computing_publication_material CIFTAB
_computing_structure_refinement 'SHELXL-93 (Sheldrick, 1993)'
_computing_structure_solution 'SHELXTL V.5 (Siemens, 1994)'
_diffrn_ambient_temperature 213(2)
_diffrn_measurement_device 'Nonius FAST area detector'
_diffrn_measurement_method 'Ellipsoid-mask fitting'
_diffrn_radiation_monochromator graphite
_diffrn_radiation_source 'fine-focus sealed tube'
_diffrn_radiation_type MoK\a
_diffrn_radiation_wavelength 0.71073
_diffrn_reflns_av_R_equivalents 0.0454
_diffrn_reflns_av_sigmaI/netI 0.0354
_diffrn_reflns_limit_h_max 20
_diffrn_reflns_limit_h_min -20
_diffrn_reflns_limit_k_max 18
_diffrn_reflns_limit_k_min -19
_diffrn_reflns_limit_l_max 32
_diffrn_reflns_limit_l_min -32
_diffrn_reflns_number 30096
_diffrn_reflns_theta_max 22.50
_diffrn_reflns_theta_min 2.40
_diffrn_standards_decay_% none
_diffrn_standards_interval_count none
_diffrn_standards_interval_time none
_diffrn_standards_number none
_exptl_absorpt_coefficient_mu 2.076
_exptl_absorpt_correction_T_max 0.61
_exptl_absorpt_correction_T_min 0.53
_exptl_absorpt_correction_type multi-scan
_exptl_crystal_colour 'dark green'
_exptl_crystal_density_diffrn 1.630
_exptl_crystal_density_meas ?
_exptl_crystal_density_method 'not measured'
_exptl_crystal_description block
_exptl_crystal_F_000 3728
_exptl_crystal_size_max 0.27
_exptl_crystal_size_mid 0.27
_exptl_crystal_size_min 0.24
_refine_diff_density_max 1.748
_refine_diff_density_min -0.935
_refine_diff_density_rms 0.146
_refine_ls_extinction_method none
_refine_ls_goodness_of_fit_all 1.036
_refine_ls_goodness_of_fit_obs 1.072
_refine_ls_hydrogen_treatment noref
_refine_ls_matrix_type full
_refine_ls_number_parameters 870
_refine_ls_number_reflns 9702
_refine_ls_number_restraints 100
_refine_ls_restrained_S_all 1.062
_refine_ls_restrained_S_obs 1.069
_refine_ls_R_factor_all 0.1172
_refine_ls_R_factor_obs 0.0983
_refine_ls_shift/esd_max 0.094
_refine_ls_shift/esd_mean 0.007
_refine_ls_structure_factor_coef Fsqd
_refine_ls_weighting_details 'w=1/[\s^2^(Fo^2^)+(0.1244P)^2^+89.4192P] where P=(Fo^2^+2Fc^2^)/3'
_refine_ls_weighting_scheme calc
_refine_ls_wR_factor_all 0.2715
_refine_ls_wR_factor_obs 0.2464
_reflns_number_observed 8048
_reflns_number_total 9810
_reflns_observed_criterion >2sigma(I)
_cod_data_source_file ic000208l_1.cif
_cod_data_source_block cmpd_1
_cod_depositor_comments
;
The following automatic conversions were performed:

'_chemical_melting_point' value 'not measured' was changed to '?' -
the value is undefined or not given.

Automatic conversion script
Id: cif_fix_values 1646 2011-03-28 12:23:43Z adriana 

The following automatic conversions were performed:

'_exptl_crystal_density_meas' value 'not measured' was changed to '?'
- the value is perceived as not measured.

Automatic conversion script
Id: cif_fix_values 3008 2015-01-20 13:52:24Z robertas 

The following automatic conversions were performed:

'_refine_ls_weighting_scheme' value 'calc
w=1/[\s^2^(Fo^2^)+(0.1244P)^2^+89.4192P] where P=(Fo^2^+2Fc^2^)/3'
was changed to 'calc'. New tag '_refine_ls_weighting_details' was
created. The value of the new tag was set to
'w=1/[\s^2^(Fo^2^)+(0.1244P)^2^+89.4192P] where P=(Fo^2^+2Fc^2^)/3'.

Automatic conversion script
Id: cif_fix_values 3143 2015-03-26 13:38:13Z robertas 
;
_cod_original_cell_volume 7511(3)
_cod_database_code 4321393

loop_
_symmetry_equiv_pos_as_xyz
'x, y, z'
'-x+1/2, y+1/2, -z+1/2'
'-x, -y, -z'
'x-1/2, -y-1/2, z-1/2'

loop_
_atom_site_aniso_label
_atom_site_aniso_U_11
_atom_site_aniso_U_22
_atom_site_aniso_U_33
_atom_site_aniso_U_23
_atom_site_aniso_U_13
_atom_site_aniso_U_12
Cu1 0.0373(6) 0.0317(6) 0.0273(6) 0.0001(5) 0.0037(5) 0.0051(5)
Cu2 0.0433(7) 0.0292(6) 0.0290(6) 0.0001(5) 0.0048(5) -0.0021(5)
Cu3 0.0735(9) 0.0404(7) 0.0328(7) 0.0018(5) 0.0120(6) -0.0151(6)
Cu4 0.0431(7) 0.0534(8) 0.0301(6) 0.0063(5) 0.0060(5) 0.0072(6)
N1 0.047(5) 0.032(4) 0.032(4) -0.001(3) 0.010(3) 0.005(3)
N2 0.064(5) 0.024(4) 0.032(4) -0.001(3) 0.011(4) -0.010(4)
N3 0.082(7) 0.051(6) 0.037(5) -0.006(4) 0.018(5) -0.014(5)
N4 0.051(5) 0.040(5) 0.026(4) -0.001(3) 0.014(4) 0.009(4)
N5 0.039(4) 0.050(5) 0.031(4) 0.009(4) 0.004(4) 0.014(4)
N6 0.056(5) 0.062(6) 0.031(4) 0.010(4) 0.011(4) 0.011(4)
N7 0.046(5) 0.031(4) 0.034(4) -0.007(4) 0.007(4) 0.009(4)
N8 0.042(4) 0.030(4) 0.037(4) -0.003(4) 0.007(3) -0.003(3)
N9 0.048(5) 0.035(4) 0.033(5) -0.003(4) 0.004(4) -0.004(4)
N10 0.037(4) 0.035(4) 0.037(5) 0.006(4) -0.002(4) -0.007(3)
N11 0.038(4) 0.029(4) 0.032(4) 0.002(3) 0.011(3) -0.003(3)
N12 0.038(4) 0.030(4) 0.040(5) -0.001(4) 0.009(4) -0.004(3)
C7 0.053(6) 0.026(5) 0.042(6) -0.002(4) 0.011(5) -0.001(4)
C8 0.109(10) 0.031(6) 0.045(6) -0.008(5) 0.030(6) -0.026(6)
C11 0.075(8) 0.041(6) 0.039(6) -0.011(5) 0.016(5) -0.018(5)
C24 0.048(6) 0.067(7) 0.040(6) 0.009(5) 0.002(5) 0.021(5)
C25 0.053(7) 0.117(11) 0.055(7) 0.031(8) 0.006(6) 0.021(7)
C26 0.061(9) 0.206(21) 0.079(10) 0.054(12) 0.021(8) 0.051(11)
C27 0.056(7) 0.080(9) 0.056(7) 0.012(6) 0.014(6) 0.026(6)
C28 0.044(6) 0.042(6) 0.044(6) -0.001(5) 0.014(5) 0.011(5)
C41 0.036(5) 0.031(5) 0.041(6) -0.012(5) 0.000(4) 0.002(4)
C42 0.050(6) 0.041(6) 0.065(7) -0.009(5) 0.013(5) -0.007(5)
C43 0.051(6) 0.045(6) 0.061(7) -0.012(5) 0.007(5) -0.010(5)
C44 0.048(6) 0.043(6) 0.061(7) -0.005(5) 0.009(5) -0.019(5)
C45 0.030(5) 0.034(5) 0.058(7) 0.006(5) 0.006(4) -0.004(4)
C46 0.045(6) 0.046(6) 0.058(7) 0.009(5) 0.005(5) -0.011(5)
C47 0.045(6) 0.060(7) 0.082(9) 0.017(7) 0.025(6) 0.004(6)
C48 0.063(8) 0.062(8) 0.086(9) 0.040(7) 0.008(7) 0.002(6)
C49 0.071(8) 0.085(10) 0.070(8) 0.045(8) 0.013(7) -0.019(7)
C50 0.079(8) 0.054(7) 0.047(6) 0.001(6) 0.020(6) -0.019(6)
C51 0.064(7) 0.044(6) 0.058(7) -0.003(6) 0.014(6) -0.002(5)
C52 0.055(6) 0.050(6) 0.045(6) 0.013(5) 0.012(5) -0.001(5)
C53 0.044(6) 0.070(8) 0.070(8) 0.025(7) 0.004(6) -0.006(6)
C54 0.067(8) 0.101(11) 0.068(9) 0.058(9) 0.024(7) 0.019(8)
C55 0.068(9) 0.132(14) 0.050(8) 0.016(9) 0.000(7) 0.016(9)
C56 0.088(10) 0.106(12) 0.052(8) -0.004(8) -0.010(7) -0.016(9)
C57 0.072(8) 0.069(8) 0.047(7) 0.003(6) -0.008(6) -0.013(6)
C58 0.043(5) 0.027(5) 0.034(5) 0.004(4) -0.004(5) -0.005(4)
C59 0.045(6) 0.052(7) 0.063(7) 0.015(6) 0.000(5) 0.009(5)
C60 0.052(7) 0.054(7) 0.071(8) -0.001(6) 0.003(6) 0.013(5)
C61 0.052(6) 0.057(7) 0.060(7) 0.007(6) 0.021(5) 0.019(5)
C62 0.042(5) 0.024(5) 0.048(6) -0.001(4) 0.003(5) -0.002(4)
Cu6 0.070(4) 0.068(5) 0.113(7) 0.011(5) 0.005(4) -0.017(3)
Cu6' 0.055(4) 0.064(4) 0.124(10) 0.010(8) -0.007(6) -0.004(3)
Cu5 0.079(6) 0.137(8) 0.238(11) -0.117(8) 0.069(6) -0.041(5)
Cu5' 0.061(4) 0.085(4) 0.205(8) 0.021(5) -0.005(4) 0.009(3)

loop_
_atom_site_label
_atom_site_type_symbol
_atom_site_fract_x
_atom_site_fract_y
_atom_site_fract_z
_atom_site_U_iso_or_equiv
_atom_site_thermal_displace_type
_atom_site_occupancy
_atom_site_calc_flag
_atom_site_refinement_flags
_atom_site_disorder_group
Cu1 Cu 0.51380(6) 0.78082(6) 0.20434(4) 0.0322(3) Uani 1 d . .
Cu2 Cu 0.49178(6) 0.73912(6) 0.28840(4) 0.0339(3) Uani 1 d . .
Cu3 Cu 0.47228(8) 0.69636(8) 0.37423(4) 0.0485(4) Uani 1 d . .
Cu4 Cu 0.53796(7) 0.82912(8) 0.12016(4) 0.0421(4) Uani 1 d . .
N1 N 0.5469(5) 0.8857(4) 0.2433(3) 0.037(2) Uani 1 d . .
N2 N 0.5215(5) 0.8455(4) 0.3202(3) 0.039(2) Uani 1 d . .
N3 N 0.4988(6) 0.8005(6) 0.3960(3) 0.056(2) Uani 1 d . .
N4 N 0.3788(5) 0.7772(5) 0.2607(3) 0.038(2) Uani 1 d . .
N5 N 0.4038(5) 0.8213(5) 0.1846(3) 0.040(2) Uani 1 d . .
N6 N 0.4354(5) 0.8716(6) 0.1113(3) 0.049(2) Uani 1 d . .
N7 N 0.4787(5) 0.6622(4) 0.1916(3) 0.037(2) Uani 1 d . .
N8 N 0.4587(4) 0.6258(4) 0.2701(3) 0.036(2) Uani 1 d . .
N9 N 0.4441(5) 0.5930(5) 0.3492(3) 0.039(2) Uani 1 d . .
N10 N 0.6123(4) 0.7139(5) 0.2903(3) 0.037(2) Uani 1 d . .
N11 N 0.6271(4) 0.7445(4) 0.2109(3) 0.033(2) Uani 1 d . .
N12 N 0.6405(4) 0.7838(4) 0.1316(3) 0.036(2) Uani 1 d . .
C1 C 0.5789(11) 0.9431(14) 0.2125(11) 0.033(2) Uiso 0.59(2) d PD 1
C2 C 0.5276(9) 0.9990(10) 0.1849(7) 0.034(4) Uiso 0.59(2) d PD 1
C3 C 0.5607(11) 1.0564(12) 0.1558(7) 0.046(5) Uiso 0.59(2) d PD 1
C4 C 0.6420(12) 1.0529(13) 0.1527(6) 0.038(5) Uiso 0.59(2) d PD 1
C5 C 0.6913(12) 0.9944(14) 0.1786(8) 0.043(6) Uiso 0.59(2) d PD 1
C6 C 0.6625(14) 0.9379(17) 0.2129(12) 0.081(14) Uiso 0.59(2) d PD 1
C1' C 0.5706(15) 0.9517(19) 0.2111(16) 0.033(2) Uiso 0.41(2) d PD 2
C2' C 0.5201(13) 1.0188(17) 0.2009(12) 0.054(9) Uiso 0.41(2) d PD 2
C3' C 0.5423(15) 1.0792(17) 0.1687(12) 0.061(9) Uiso 0.41(2) d PD 2
C4' C 0.6168(17) 1.0777(17) 0.1540(9) 0.042(7) Uiso 0.41(2) d PD 2
C5' C 0.6714(16) 1.0158(17) 0.1707(10) 0.035(7) Uiso 0.41(2) d PD 2
C6' C 0.6503(12) 0.9493(12) 0.2014(9) 0.043(7) Uiso 0.59(2) d PD 2
C7 C 0.5465(6) 0.9035(5) 0.2893(4) 0.040(2) Uani 1 d . .
C8 C 0.5732(8) 0.9879(6) 0.3088(4) 0.060(3) Uani 1 d . .
C9 C 0.6026(13) 0.9850(12) 0.3661(7) 0.051(7) Uiso 0.55(4) d PD 1
C10 C 0.5529(17) 0.9383(13) 0.3922(7) 0.045(6) Uiso 0.55(4) d PD 1
C9' C 0.5493(19) 1.0073(17) 0.3563(10) 0.066(10) Uiso 0.45(4) d PD 2
C1O' C 0.5200(19) 0.9517(15) 0.3874(8) 0.041(7) Uiso 0.45(4) d PD 2
C11 C 0.5192(7) 0.8608(6) 0.3679(4) 0.051(3) Uani 1 d . .
C12 C 0.4853(19) 0.8195(17) 0.4458(8) 0.066(9) Uiso 0.58(3) d PD 1
C13 C 0.4206(16) 0.8611(23) 0.4584(9) 0.096(10) Uiso 0.58(3) d PD 1
C14 C 0.4188(15) 0.8689(18) 0.5117(9) 0.081(9) Uiso 0.58(3) d PD 1
C15 C 0.4775(26) 0.8394(23) 0.5434(10) 0.104(11) Uiso 0.58(3) d PD 1
C16 C 0.5427(22) 0.7990(18) 0.5332(9) 0.093(10) Uiso 0.58(3) d PD 1
C17 C 0.5477(18) 0.7870(14) 0.4802(7) 0.066(7) Uiso 0.58(3) d PD 1
C12' C 0.5117(17) 0.8083(15) 0.4503(7) 0.026(7) Uiso 0.42(3) d PD 2
C13' C 0.4400(18) 0.8229(26) 0.4683(11) 0.077(11) Uiso 0.42(3) d PD 2
C14' C 0.4457(21) 0.8234(32) 0.5224(12) 0.101(15) Uiso 0.42(3) d PD 2
C15' C 0.5159(25) 0.8252(24) 0.5501(10) 0.073(11) Uiso 0.42(3) d PD 2
C16' C 0.5882(22) 0.8164(24) 0.5342(10) 0.086(12) Uiso 0.42(3) d PD 2
C17' C 0.5864(20) 0.8056(23) 0.4806(10) 0.075(11) Uiso 0.42(3) d PD 2
C18 C 0.4169(15) 0.9078(19) 0.0631(8) 0.041(9) Uiso 0.51(5) d PD 1
C19 C 0.3954(17) 0.9898(20) 0.0632(10) 0.058(9) Uiso 0.51(5) d PD 1
C20 C 0.3829(13) 1.0364(16) 0.0183(9) 0.042(8) Uiso 0.51(5) d PD 1
C21 C 0.3903(13) 0.9951(19) -0.0237(8) 0.047(8) Uiso 0.51(5) d PD 1
C22 C 0.4179(16) 0.9119(21) -0.0236(8) 0.056(8) Uiso 0.51(5) d PD 1
C23 C 0.4302(19) 0.8658(21) 0.0209(9) 0.067(10) Uiso 0.51(5) d PD 1
C18' C 0.4157(14) 0.9292(18) 0.0694(8) 0.033(8) Uiso 0.49(5) d PD 2
C19' C 0.3941(20) 1.0110(21) 0.0750(12) 0.071(11) Uiso 0.49(5) d PD 2
C20' C 0.3773(20) 1.0625(20) 0.0319(13) 0.085(12) Uiso 0.49(5) d PD 2
C21' C 0.3860(18) 1.0269(23) -0.0115(11) 0.071(10) Uiso 0.49(5) d PD 2
C22' C 0.4048(18) 0.9429(24) -0.0178(8) 0.063(9) Uiso 0.49(5) d PD 2
C23' C 0.4194(14) 0.8916(18) 0.0248(7) 0.036(7) Uiso 0.49(5) d PD 2
C24 C 0.3810(6) 0.8619(7) 0.1411(4) 0.052(3) Uani 1 d . .
C25 C 0.2958(7) 0.8909(10) 0.1279(5) 0.075(4) Uani 1 d . .
H25A H 0.2921(7) 0.9465(10) 0.1394(5) 0.090 Uiso 1 calc R .
H25B H 0.2816(7) 0.8910(10) 0.0922(5) 0.090 Uiso 1 calc R .
C26 C 0.2392(8) 0.8411(13) 0.1491(6) 0.114(7) Uani 1 d . .
H26A H 0.2355(8) 0.7881(13) 0.1333(6) 0.137 Uiso 1 calc R .
H26B H 0.1868(8) 0.8663(13) 0.1431(6) 0.137 Uiso 1 calc R .
C27 C 0.2642(7) 0.8307(8) 0.2040(4) 0.063(3) Uani 1 d . .
H27A H 0.2539(7) 0.8809(8) 0.2207(4) 0.076 Uiso 1 calc R .
H27B H 0.2322(7) 0.7881(8) 0.2159(4) 0.076 Uiso 1 calc R .
C28 C 0.3510(6) 0.8092(6) 0.2170(4) 0.042(2) Uani 1 d . .
C29 C 0.3258(16) 0.7751(19) 0.2982(11) 0.049(11) Uiso 0.50(4) d PD 1
C30 C 0.2845(13) 0.7007(15) 0.3034(11) 0.050(7) Uiso 0.50(4) d PD 1
C31 C 0.2291(14) 0.6952(19) 0.3392(13) 0.059(8) Uiso 0.50(4) d PD 1
C32 C 0.2212(20) 0.7724(28) 0.3656(12) 0.100(12) Uiso 0.50(4) d PD 1
C33 C 0.2577(19) 0.8445(24) 0.3598(12) 0.100(12) Uiso 0.50(4) d PD 1
C34 C 0.3121(16) 0.8475(22) 0.3236(11) 0.076(10) Uiso 0.50(4) d PD 1
C29' C 0.3219(15) 0.7582(17) 0.2909(10) 0.041(10) Uiso 0.50(4) d PD 2
C30' C 0.2795(14) 0.6831(14) 0.2832(12) 0.059(8) Uiso 0.50(4) d PD 2
C31' C 0.2254(15) 0.6630(18) 0.3176(12) 0.072(9) Uiso 0.50(4) d PD 2
C32' C 0.2216(14) 0.7233(22) 0.3579(10) 0.061(9) Uiso 0.50(4) d PD 2
C33' C 0.2611(16) 0.7950(22) 0.3645(9) 0.075(9) Uiso 0.50(4) d PD 2
C34' C 0.3164(13) 0.8115(21) 0.3306(8) 0.056(8) Uiso 0.50(4) d PD 2
C35 C 0.4756(16) 0.6433(14) 0.1373(8) 0.034(8) Uiso 0.54(4) d PD 1
C36 C 0.4152(21) 0.6709(18) 0.1008(8) 0.069(10) Uiso 0.54(4) d PD 1
C37 C 0.4240(19) 0.6509(15) 0.0514(7) 0.057(7) Uiso 0.54(4) d PD 1
C38 C 0.4829(20) 0.6050(15) 0.0402(9) 0.061(8) Uiso 0.54(4) d PD 1
C39 C 0.5457(16) 0.5741(12) 0.0759(10) 0.036(6) Uiso 0.54(4) d PD 1
C40 C 0.5428(13) 0.5961(11) 0.1275(8) 0.031(6) Uiso 0.54(4) d PD 1
C35' C 0.4935(17) 0.6345(15) 0.1454(9) 0.030(9) Uiso 0.46(4) d PD 2
C36' C 0.4395(19) 0.6595(16) 0.1045(7) 0.036(8) Uiso 0.46(4) d PD 2
C37' C 0.4559(21) 0.6364(17) 0.0572(8) 0.055(8) Uiso 0.46(4) d PD 2
C38' C 0.5166(19) 0.5895(15) 0.0523(10) 0.037(8) Uiso 0.46(4) d PD 2
C39' C 0.5759(19) 0.5626(15) 0.0929(11) 0.048(8) Uiso 0.46(4) d PD 2
C40' C 0.5637(17) 0.5855(17) 0.1432(11) 0.055(9) Uiso 0.46(4) d PD 2
C41 C 0.4584(5) 0.6071(6) 0.2214(3) 0.037(2) Uani 1 d . .
C42 C 0.4326(6) 0.5224(6) 0.2032(4) 0.051(3) Uani 1 d . .
H42A H 0.4080(6) 0.5253(6) 0.1689(4) 0.061 Uiso 1 calc R .
H42B H 0.4794(6) 0.4876(6) 0.2051(4) 0.061 Uiso 1 calc R .
C43 C 0.3742(6) 0.4855(7) 0.2336(4) 0.052(3) Uani 1 d . .
H43A H 0.3247(6) 0.5163(7) 0.2288(4) 0.063 Uiso 1 calc R .
H43B H 0.3622(6) 0.4300(7) 0.2231(4) 0.063 Uiso 1 calc R .
C44 C 0.4093(6) 0.4867(6) 0.2868(4) 0.051(3) Uani 1 d . .
H44A H 0.4534(6) 0.4485(6) 0.2923(4) 0.061 Uiso 1 calc R .
H44B H 0.3692(6) 0.4690(6) 0.3065(4) 0.061 Uiso 1 calc R .
C45 C 0.4389(5) 0.5704(6) 0.3038(4) 0.041(2) Uani 1 d . .
C46 C 0.4307(6) 0.5356(6) 0.3874(4) 0.050(3) Uani 1 d . .
C47 C 0.4789(6) 0.4683(7) 0.3981(5) 0.061(3) Uani 1 d . .
H47A H 0.5193(6) 0.4572(7) 0.3795(5) 0.073 Uiso 1 calc R .
C48 C 0.4667(7) 0.4165(8) 0.4374(5) 0.071(4) Uani 1 d . .
H48A H 0.4984(7) 0.3705(8) 0.4444(5) 0.085 Uiso 1 calc R .
C49 C 0.4084(8) 0.4343(9) 0.4648(5) 0.075(4) Uani 1 d . .
H49A H 0.4001(8) 0.4001(9) 0.4907(5) 0.090 Uiso 1 calc R .
C50 C 0.3614(8) 0.5026(7) 0.4546(4) 0.059(3) Uani 1 d . .
H50A H 0.3216(8) 0.5140(7) 0.4737(4) 0.071 Uiso 1 calc R .
C51 C 0.3723(7) 0.5534(7) 0.4169(4) 0.055(3) Uani 1 d . .
H51A H 0.3410(7) 0.5998(7) 0.4108(4) 0.066 Uiso 1 calc R .
C52 C 0.6496(6) 0.6921(7) 0.3399(4) 0.049(3) Uani 1 d . .
C53 C 0.6380(6) 0.6139(8) 0.3574(5) 0.062(3) Uani 1 d . .
H53A H 0.6080(6) 0.5756(8) 0.3376(5) 0.074 Uiso 1 calc R .
C54 C 0.6730(8) 0.5951(10) 0.4056(5) 0.078(4) Uani 1 d . .
H54A H 0.6654(8) 0.5435(10) 0.4181(5) 0.093 Uiso 1 calc R .
C55 C 0.7171(9) 0.6491(11) 0.4342(5) 0.084(4) Uani 1 d . .
H55A H 0.7399(9) 0.6350(11) 0.4661(5) 0.101 Uiso 1 calc R .
C56 C 0.7291(9) 0.7279(10) 0.4157(5) 0.084(4) Uani 1 d . .
H56A H 0.7606(9) 0.7656(10) 0.4352(5) 0.101 Uiso 1 calc R .
C57 C 0.6941(7) 0.7481(8) 0.3693(4) 0.064(3) Uani 1 d . .
H57A H 0.7003(7) 0.8004(8) 0.3575(4) 0.077 Uiso 1 calc R .
C58 C 0.6575(6) 0.7179(5) 0.2570(3) 0.036(2) Uani 1 d . .
C59 C 0.7457(6) 0.6936(7) 0.2671(4) 0.054(3) Uani 1 d . .
H59A H 0.7787(6) 0.7415(7) 0.2749(4) 0.065 Uiso 1 calc R .
H59B H 0.7547(6) 0.6569(7) 0.2952(4) 0.065 Uiso 1 calc R .
C60 C 0.7682(7) 0.6522(7) 0.2218(4) 0.060(3) Uani 1 d . .
H60A H 0.7368(7) 0.6030(7) 0.2149(4) 0.071 Uiso 1 calc R .
H60B H 0.8243(7) 0.6370(7) 0.2277(4) 0.071 Uiso 1 calc R .
C61 C 0.7532(6) 0.7090(7) 0.1776(4) 0.055(3) Uani 1 d . .
H61A H 0.7582(6) 0.6788(7) 0.1477(4) 0.066 Uiso 1 calc R .
H61B H 0.7932(6) 0.7517(7) 0.1812(4) 0.066 Uiso 1 calc R .
C62 C 0.6703(6) 0.7469(5) 0.1728(4) 0.039(2) Uani 1 d . .
C63 C 0.6828(24) 0.7910(25) 0.0896(12) 0.045(18) Uiso 0.48(12) d PD 1
C64 C 0.7516(19) 0.8390(19) 0.0924(15) 0.038(13) Uiso 0.48(12) d PD 1
C65 C 0.7921(22) 0.8411(23) 0.0511(17) 0.062(15) Uiso 0.48(12) d PD 1
C66 C 0.7659(27) 0.7974(18) 0.0093(14) 0.051(12) Uiso 0.48(12) d PD 1
C67 C 0.6968(30) 0.7539(14) 0.0056(10) 0.041(11) Uiso 0.48(12) d PD 1
C68 C 0.6510(31) 0.7524(23) 0.0458(12) 0.057(11) Uiso 0.48(12) d PD 1
C63' C 0.6921(21) 0.7863(21) 0.0944(11) 0.038(15) Uiso 0.52(12) d PD 2
C64' C 0.7585(22) 0.8387(24) 0.1012(15) 0.066(17) Uiso 0.52(12) d PD 2
C65' C 0.8010(18) 0.8482(19) 0.0611(15) 0.047(12) Uiso 0.52(12) d PD 2
C66' C 0.7854(27) 0.8035(17) 0.0189(14) 0.053(11) Uiso 0.52(12) d PD 2
C67' C 0.7235(37) 0.7485(18) 0.0131(13) 0.067(11) Uiso 0.52(12) d PD 2
C68' C 0.6720(27) 0.7440(15) 0.0504(9) 0.039(9) Uiso 0.52(12) d PD 2
Cl3 Cl 0.7983(6) 0.9247(8) 0.3313(6) 0.102(3) Uiso 0.57(3) d PD 1
Cu6 Cu 0.8445(12) 0.9212(13) 0.2679(6) 0.084(3) Uani 0.57(3) d PD 1
Cl4 Cl 0.8886(5) 0.9171(6) 0.1999(6) 0.096(3) Uiso 0.57(3) d PD 1
Cl3' Cl 0.7939(6) 0.9476(9) 0.3487(6) 0.079(4) Uiso 0.43(3) d PD 2
Cu6' Cu 0.8395(14) 0.9276(17) 0.2832(8) 0.083(4) Uani 0.43(3) d PD 2
Cl4' Cl 0.8861(6) 0.9061(7) 0.2185(7) 0.086(4) Uiso 0.43(3) d PD 2
Cl1 Cl 0.2427(8) 0.6320(9) 0.1341(4) 0.124(4) Uiso 0.49(2) d PD 1
Cu5 Cu 0.1782(7) 0.5802(7) 0.1796(5) 0.146(5) Uani 0.49(2) d PD 1
Cl2 Cl 0.1285(8) 0.5100(8) 0.2293(6) 0.139(5) Uiso 0.49(2) d PD 1
Cl1' Cl 0.2134(15) 0.5894(17) 0.1332(7) 0.222(9) Uiso 0.51(2) d PD 2
Cu5' Cu 0.1801(7) 0.5678(7) 0.1965(5) 0.119(4) Uani 0.51(2) d PD 2
Cl2' Cl 0.1534(7) 0.5257(7) 0.2652(5) 0.127(5) Uiso 0.51(2) d PD 2
C1S C 1.2695(35) 1.0966(23) 0.4822(14) 0.188(16) Uiso 0.471(11) d PD 1
Cl5 Cl 1.2241(9) 1.0750(11) 0.5350(5) 0.145(3) Uiso 0.471(11) d PD 1
Cl6 Cl 1.2743(22) 0.9937(24) 0.4643(12) 0.353(11) Uiso 0.471(11) d PD 1
C1S' C 1.2411(29) 0.9303(17) 0.5010(15) 0.188(16) Uiso 0.529(11) d PD 2
Cl5' Cl 1.2397(8) 1.0289(10) 0.5269(5) 0.145(3) Uiso 0.529(11) d PD 2
Cl6' Cl 1.1671(20) 0.9490(20) 0.4493(11) 0.353(11) Uiso 0.529(11) d PD 2
C2S C 0.9813(13) 0.8500(15) 0.3932(10) 0.113(11) Uiso 0.541(13) d PD 1
Cl7 Cl 0.9658(10) 0.7618(9) 0.4281(6) 0.158(6) Uiso 0.541(13) d PD 1
Cl8 Cl 1.0748(7) 0.8961(8) 0.4128(5) 0.154(5) Uiso 0.541(13) d PD 1
C2S' C 0.9435(16) 0.8117(33) 0.3860(14) 0.164(20) Uiso 0.459(13) d PD 2
Cl7' Cl 0.9992(11) 0.7519(9) 0.4330(5) 0.130(5) Uiso 0.459(13) d PD 2
Cl8' Cl 1.0153(13) 0.8327(13) 0.3467(7) 0.214(10) Uiso 0.459(13) d PD 2
C4S C 1.0222(73) 0.6630(13) 0.2170(24) 0.448(67) Uiso 0.560(13) d PD 1
Cl11 Cl 0.9869(12) 0.7075(13) 0.2685(7) 0.245(9) Uiso 0.560(13) d PD 1
Cl12 Cl 1.0403(8) 0.7479(9) 0.1806(5) 0.164(5) Uiso 0.560(13) d PD 1
C4S' C 1.0602(25) 0.7029(102) 0.1873(43) 0.448(67) Uiso 0.440(13) d PD 2
Cl'1 Cl 0.9567(9) 0.7100(10) 0.1649(6) 0.155(7) Uiso 0.440(13) d PD 2
Cl'2 Cl 1.0734(12) 0.7635(13) 0.2413(8) 0.207(9) Uiso 0.440(13) d PD 2
O1S O 0.7509(30) 0.7904(36) 0.5309(19) 0.488(29) Uiso 1 d . .

loop_
_atom_type_symbol
_atom_type_description
_atom_type_scat_dispersion_real
_atom_type_scat_dispersion_imag
_atom_type_scat_source
C C 0.0033 0.0016 'International Tables Vol C Tables 4.2.6.8 and 6.1.1.4'
H H 0.0000 0.0000 'International Tables Vol C Tables 4.2.6.8 and 6.1.1.4'
N N 0.0061 0.0033 'International Tables Vol C Tables 4.2.6.8 and 6.1.1.4'
Cu Cu 0.3201 1.2651 'International Tables Vol C Tables 4.2.6.8 and 6.1.1.4'
Cl Cl 0.1484 0.1585 'International Tables Vol C Tables 4.2.6.8 and 6.1.1.4'
O O 0.0106 0.0060 'International Tables Vol C Tables 4.2.6.8 and 6.1.1.4'

loop_
_geom_angle_atom_site_label_1
_geom_angle_atom_site_label_2
_geom_angle_atom_site_label_3
_geom_angle
_geom_angle_site_symmetry_1
_geom_angle_site_symmetry_3
_geom_angle_publ_flag
N5 Cu1 N11 169.0(3) . . ?
N5 Cu1 N7 92.1(3) . . ?
N11 Cu1 N7 88.9(3) . . ?
N5 Cu1 N1 91.8(3) . . ?
N11 Cu1 N1 91.2(3) . . ?
N7 Cu1 N1 158.8(3) . . ?
N5 Cu1 Cu2 94.7(2) . . ?
N11 Cu1 Cu2 96.3(2) . . ?
N7 Cu1 Cu2 79.4(2) . . ?
N1 Cu1 Cu2 79.5(2) . . ?
N5 Cu1 Cu4 85.3(2) . . ?
N11 Cu1 Cu4 83.8(2) . . ?
N7 Cu1 Cu4 103.0(2) . . ?
N1 Cu1 Cu4 98.1(2) . . ?
Cu2 Cu1 Cu4 177.59(6) . . ?
N2 Cu2 N8 168.5(3) . . ?
N2 Cu2 N4 93.1(3) . . ?
N8 Cu2 N4 88.9(3) . . ?
N2 Cu2 N10 88.9(3) . . ?
N8 Cu2 N10 93.3(3) . . ?
N4 Cu2 N10 158.6(3) . . ?
N2 Cu2 Cu1 95.7(2) . . ?
N8 Cu2 Cu1 95.7(2) . . ?
N4 Cu2 Cu1 80.4(2) . . ?
N10 Cu2 Cu1 78.2(2) . . ?
N2 Cu2 Cu3 84.1(2) . . ?
N8 Cu2 Cu3 84.4(2) . . ?
N4 Cu2 Cu3 100.7(2) . . ?
N10 Cu2 Cu3 100.7(2) . . ?
Cu1 Cu2 Cu3 178.90(6) . . ?
N3 Cu3 N9 177.3(4) . . ?
N3 Cu3 Cu2 89.0(3) . . ?
N9 Cu3 Cu2 88.5(2) . . ?
N6 Cu4 N12 177.5(3) . . ?
N6 Cu4 Cu1 87.9(2) . . ?
N12 Cu4 Cu1 89.6(2) . . ?
C7 N1 C1 118.9(15) . . ?
C7 N1 C1' 116.9(20) . . ?
C7 N1 Cu1 130.7(6) . . ?
C1 N1 Cu1 110.2(14) . . ?
C1' N1 Cu1 112.3(19) . . ?
C11 N2 C7 121.5(8) . . ?
C11 N2 Cu2 123.5(6) . . ?
C7 N2 Cu2 115.0(6) . . ?
C11 N3 C12 118.2(13) . . ?
C11 N3 C12' 120.3(12) . . ?
C11 N3 Cu3 125.2(7) . . ?
C12 N3 Cu3 116.1(12) . . ?
C12' N3 Cu3 113.5(11) . . ?
C28 N4 C29' 116.1(14) . . ?
C28 N4 C29 118.0(15) . . ?
C28 N4 Cu2 129.9(6) . . ?
C29' N4 Cu2 113.7(13) . . ?
C29 N4 Cu2 111.7(14) . . ?
C28 N5 C24 120.6(8) . . ?
C28 N5 Cu1 117.1(6) . . ?
C24 N5 Cu1 122.3(6) . . ?
C24 N6 C18 122.5(13) . . ?
C24 N6 C18' 117.0(12) . . ?
C24 N6 Cu4 126.6(7) . . ?
C18 N6 Cu4 110.3(11) . . ?
C18' N6 Cu4 116.1(10) . . ?
C41 N7 C35' 116.1(13) . . ?
C41 N7 C35 120.0(11) . . ?
C41 N7 Cu1 130.8(6) . . ?
C35' N7 Cu1 112.0(11) . . ?
C35 N7 Cu1 109.2(10) . . ?
C41 N8 C45 122.7(8) . . ?
C41 N8 Cu2 114.7(6) . . ?
C45 N8 Cu2 122.6(6) . . ?
C45 N9 C46 120.8(8) . . ?
C45 N9 Cu3 126.5(7) . . ?
C46 N9 Cu3 112.7(6) . . ?
C58 N10 C52 117.1(8) . . ?
C58 N10 Cu2 131.6(6) . . ?
C52 N10 Cu2 111.3(6) . . ?
C62 N11 C58 123.1(8) . . ?
C62 N11 Cu1 122.9(6) . . ?
C58 N11 Cu1 114.0(6) . . ?
C62 N12 C63' 115.2(20) . . ?
C62 N12 C63 123.3(22) . . ?
C62 N12 Cu4 123.7(6) . . ?
C63' N12 Cu4 121.0(19) . . ?
C63 N12 Cu4 113.0(22) . . ?
C2 C1 C6 125.5(15) . . ?
C2 C1 N1 119.4(13) . . ?
C6 C1 N1 115.1(16) . . ?
C3 C2 C1 118.5(14) . . ?
C4 C3 C2 119.2(16) . . ?
C3 C4 C5 121.3(13) . . ?
C4 C5 C6 122.3(16) . . ?
C1 C6 C5 112.8(21) . . ?
C2' C1' C6' 123.9(18) . . ?
C2' C1' N1 118.8(18) . . ?
C6' C1' N1 116.1(18) . . ?
C1' C2' C3' 117.8(20) . . ?
C4' C3' C2' 120.4(20) . . ?
C3' C4' C5' 120.3(17) . . ?
C4' C5' C6' 121.7(17) . . ?
C1' C6' C5' 114.2(21) . . ?
N1 C7 N2 119.0(8) . . ?
N1 C7 C8 119.9(8) . . ?
N2 C7 C8 121.1(8) . . ?
C9' C8 C7 113.7(13) . . ?
C7 C8 C9 110.6(10) . . ?
C10 C9 C8 113.4(16) . . ?
C9 C10 C11 116.9(16) . . ?
C1O' C9' C8 125.2(23) . . ?
C9' C1O' C11 113.5(19) . . ?
N3 C11 N2 118.1(9) . . ?
N3 C11 C10 119.3(10) . . ?
N2 C11 C10 121.7(10) . . ?
N3 C11 C1O' 119.8(11) . . ?
N2 C11 C1O' 120.4(11) . . ?
C13 C12 C17 124.3(18) . . ?
C13 C12 N3 125.9(24) . . ?
C17 C12 N3 109.7(21) . . ?
C12 C13 C14 115.4(24) . . ?
C15 C14 C13 119.9(25) . . ?
C14 C15 C16 127.4(24) . . ?
C15 C16 C17 115.8(25) . . ?
C12 C17 C16 117.2(20) . . ?
C13' C12' C17' 123.3(19) . . ?
C13' C12' N3 111.4(22) . . ?
C17' C12' N3 125.3(20) . . ?
C12' C13' C14' 115.2(26) . . ?
C15' C14' C13' 120.0(27) . . ?
C14' C15' C16' 126.2(25) . . ?
C15' C16' C17' 116.3(27) . . ?
C12' C17' C16' 117.9(23) . . ?
C23 C18 C19 123.6(18) . . ?
C23 C18 N6 121.1(21) . . ?
C19 C18 N6 114.7(21) . . ?
C18 C19 C20 121.2(25) . . ?
C21 C20 C19 116.0(23) . . ?
C20 C21 C22 122.8(17) . . ?
C23 C22 C21 120.7(22) . . ?
C18 C23 C22 115.2(24) . . ?
C23' C18' C19' 124.8(18) . . ?
C23' C18' N6 111.3(20) . . ?
C19' C18' N6 123.9(19) . . ?
C18' C19' C20' 119.6(25) . . ?
C21' C20' C19' 115.5(26) . . ?
C20' C21' C22' 125.2(20) . . ?
C23' C22' C21' 119.1(22) . . ?
C18' C23' C22' 115.6(23) . . ?
N6 C24 N5 117.5(9) . . ?
N6 C24 C25 122.7(9) . . ?
N5 C24 C25 119.8(9) . . ?
C26 C25 C24 113.0(11) . . ?
C25 C26 C27 111.0(14) . . ?
C28 C27 C26 112.5(9) . . ?
N4 C28 N5 117.7(8) . . ?
N4 C28 C27 120.6(9) . . ?
N5 C28 C27 121.7(9) . . ?
C34 C29 C30 123.6(19) . . ?
C34 C29 N4 119.3(20) . . ?
C30 C29 N4 116.8(23) . . ?
C29 C30 C31 119.6(23) . . ?
C30 C31 C32 113.0(20) . . ?
C33 C32 C31 128.1(23) . . ?
C32 C33 C34 117.2(27) . . ?
C29 C34 C33 118.3(25) . . ?
N4 C29' C34' 116.6(20) . . ?
N4 C29' C30' 118.9(22) . . ?
C34' C29' C30' 124.1(18) . . ?
C29' C30' C31' 117.1(23) . . ?
C30' C31' C32' 115.6(21) . . ?
C33' C32' C31' 127.0(21) . . ?
C32' C33' C34' 115.8(26) . . ?
C29' C34' C33' 120.3(23) . . ?
C36 C35 C40 123.9(17) . . ?
C36 C35 N7 123.6(16) . . ?
C40 C35 N7 112.4(19) . . ?
C35 C36 C37 116.0(23) . . ?
C38 C37 C36 122.8(24) . . ?
C37 C38 C39 123.7(18) . . ?
C38 C39 C40 116.4(16) . . ?
C35 C40 C39 117.0(19) . . ?
N7 C35' C36' 116.4(18) . . ?
N7 C35' C40' 118.5(21) . . ?
C36' C35' C40' 125.0(17) . . ?
C35' C36' C37' 117.5(22) . . ?
C38' C37' C36' 121.0(25) . . ?
C37' C38' C39' 124.5(18) . . ?
C38' C39' C40' 117.5(18) . . ?
C35' C40' C39' 114.4(22) . . ?
N7 C41 N8 119.5(8) . . ?
N7 C41 C42 121.6(8) . . ?
N8 C41 C42 118.9(9) . . ?
C43 C42 C41 111.5(9) . . ?
C44 C43 C42 109.6(9) . . ?
C43 C44 C45 112.2(9) . . ?
N9 C45 N8 117.9(8) . . ?
N9 C45 C44 122.1(9) . . ?
N8 C45 C44 120.0(9) . . ?
C47 C46 C51 119.3(10) . . ?
C47 C46 N9 121.7(10) . . ?
C51 C46 N9 118.7(9) . . ?
C46 C47 C48 119.9(11) . . ?
C49 C48 C47 119.5(11) . . ?
C48 C49 C50 120.5(11) . . ?
C51 C50 C49 120.9(11) . . ?
C50 C51 C46 119.9(11) . . ?
C57 C52 C53 120.5(11) . . ?
C57 C52 N10 120.6(9) . . ?
C53 C52 N10 118.9(10) . . ?
C52 C53 C54 117.8(13) . . ?
C55 C54 C53 121.8(13) . . ?
C54 C55 C56 119.7(12) . . ?
C57 C56 C55 119.4(13) . . ?
C56 C57 C52 120.7(13) . . ?
N10 C58 N11 119.6(8) . . ?
N10 C58 C59 121.9(8) . . ?
N11 C58 C59 118.5(8) . . ?
C60 C59 C58 109.0(9) . . ?
C59 C60 C61 110.1(9) . . ?
C60 C61 C62 111.3(9) . . ?
N12 C62 N11 119.4(8) . . ?
N12 C62 C61 119.6(9) . . ?
N11 C62 C61 121.0(9) . . ?
C68 C63 C64 121.0(17) . . ?
C68 C63 N12 118.3(20) . . ?
C64 C63 N12 120.6(20) . . ?
C63 C64 C65 118.1(21) . . ?
C66 C65 C64 121.5(20) . . ?
C67 C66 C65 120.5(16) . . ?
C66 C67 C68 120.4(17) . . ?
C63 C68 C67 118.0(19) . . ?
C68' C63' C64' 120.7(16) . . ?
C68' C63' N12 120.2(19) . . ?
C64' C63' N12 118.7(19) . . ?
C63' C64' C65' 117.0(21) . . ?
C66' C65' C64' 123.0(19) . . ?
C65' C66' C67' 120.1(16) . . ?
C66' C67' C68' 119.0(17) . . ?
C63' C68' C67' 119.5(18) . . ?
Cl3 Cu6 Cl4 177.9(12) . . ?
Cl4' Cu6' Cl3' 179.1(14) . . ?
Cl1 Cu5 Cl2 168.9(8) . . ?
Cl1' Cu5' Cl2' 170.6(10) . . ?
Cl6 C1S Cl5 94.5(15) . . ?
Cl6 C1S O1S 153.1(35) . 3_776 ?
Cl5 C1S O1S 105.0(24) . 3_776 ?
Cl5' C1S' Cl6' 96.4(15) . . ?
Cl8 C2S Cl7 112.5(12) . . ?
Cl8' C2S' Cl7' 102.1(12) . . ?
Cl12 C4S Cl11 103.3(13) . . ?
Cl'2 C4S' Cl'1 104.3(13) . . ?

loop_
_geom_bond_atom_site_label_1
_geom_bond_atom_site_label_2
_geom_bond_distance
_geom_bond_site_symmetry_2
_geom_bond_publ_flag
Cu1 N5 1.974(7) . y
Cu1 N11 1.988(7) . y
Cu1 N7 2.052(8) . y
Cu1 N1 2.059(8) . y
Cu1 Cu2 2.479(2) . y
Cu1 Cu4 2.525(2) . y
Cu2 N2 1.982(7) . y
Cu2 N8 1.986(7) . y
Cu2 N4 2.045(8) . y
Cu2 N10 2.072(8) . y
Cu2 Cu3 2.518(2) . y
Cu3 N3 1.844(9) . y
Cu3 N9 1.865(8) . y
Cu4 N6 1.852(8) . y
Cu4 N12 1.871(7) . y
N1 C7 1.294(12) . ?
N1 C1 1.42(2) . ?
N1 C1' 1.49(2) . ?
N2 C11 1.336(12) . ?
N2 C7 1.380(12) . ?
N3 C11 1.330(13) . ?
N3 C12 1.45(2) . ?
N3 C12' 1.47(2) . ?
N4 C28 1.327(12) . ?
N4 C29' 1.39(2) . ?
N4 C29 1.46(2) . ?
N5 C28 1.360(12) . ?
N5 C24 1.370(12) . ?
N6 C24 1.326(13) . ?
N6 C18 1.44(2) . ?
N6 C18' 1.48(2) . ?
N7 C41 1.296(12) . ?
N7 C35' 1.40(2) . ?
N7 C35 1.51(2) . ?
N8 C41 1.366(12) . ?
N8 C45 1.373(12) . ?
N9 C45 1.287(13) . ?
N9 C46 1.449(13) . ?
N10 C58 1.276(12) . ?
N10 C52 1.453(13) . ?
N11 C62 1.359(12) . ?
N11 C58 1.362(11) . ?
N12 C62 1.311(12) . ?
N12 C63' 1.43(2) . ?
N12 C63 1.44(2) . ?
C1 C2 1.40(2) . ?
C1 C6 1.41(2) . ?
C2 C3 1.40(2) . ?
C3 C4 1.39(3) . ?
C4 C5 1.39(3) . ?
C5 C6 1.45(3) . ?
C1' C2' 1.40(2) . ?
C1' C6' 1.41(2) . ?
C2' C3' 1.41(2) . ?
C3' C4' 1.38(3) . ?
C4' C5' 1.40(3) . ?
C5' C6' 1.45(3) . ?
C7 C8 1.529(14) . ?
C8 C9' 1.45(3) . ?
C8 C9 1.57(2) . ?
C9 C10 1.41(2) . ?
C10 C11 1.51(2) . ?
C9' C1O' 1.39(3) . ?
C1O' C11 1.59(3) . ?
C12 C13 1.38(3) . ?
C12 C17 1.41(3) . ?
C13 C14 1.47(3) . ?
C14 C15 1.31(4) . ?
C15 C16 1.35(4) . ?
C16 C17 1.48(3) . ?
C12' C13' 1.40(3) . ?
C12' C17' 1.40(3) . ?
C13' C14' 1.47(3) . ?
C14' C15' 1.31(4) . ?
C15' C16' 1.36(4) . ?
C16' C17' 1.47(3) . ?
C18 C23 1.39(3) . ?
C18 C19 1.40(3) . ?
C19 C20 1.44(2) . ?
C20 C21 1.36(3) . ?
C21 C22 1.44(3) . ?
C22 C23 1.42(2) . ?
C18' C23' 1.38(3) . ?
C18' C19' 1.41(3) . ?
C19' C20' 1.44(2) . ?
C20' C21' 1.35(4) . ?
C21' C22' 1.43(4) . ?
C22' C23' 1.43(2) . ?
C24 C25 1.509(15) . ?
C25 C26 1.44(2) . ?
C26 C27 1.51(2) . ?
C27 C28 1.499(14) . ?
C29 C34 1.41(3) . ?
C29 C30 1.43(3) . ?
C30 C31 1.46(3) . ?
C31 C32 1.47(4) . ?
C32 C33 1.36(4) . ?
C33 C34 1.45(3) . ?
C29' C34' 1.41(3) . ?
C29' C30' 1.43(3) . ?
C30' C31' 1.44(3) . ?
C31' C32' 1.49(4) . ?
C32' C33' 1.35(4) . ?
C33' C34' 1.44(3) . ?
C35 C36 1.39(3) . ?
C35 C40 1.44(2) . ?
C36 C37 1.42(2) . ?
C37 C38 1.32(3) . ?
C38 C39 1.43(3) . ?
C39 C40 1.46(2) . ?
C35' C36' 1.40(3) . ?
C35' C40' 1.44(3) . ?
C36' C37' 1.42(2) . ?
C37' C38' 1.31(3) . ?
C38' C39' 1.45(3) . ?
C39' C40' 1.47(3) . ?
C41 C42 1.520(13) . ?
C42 C43 1.509(15) . ?
C43 C44 1.488(15) . ?
C44 C45 1.513(14) . ?
C46 C47 1.38(2) . ?
C46 C51 1.395(15) . ?
C47 C48 1.41(2) . ?
C48 C49 1.35(2) . ?
C49 C50 1.38(2) . ?
C50 C51 1.36(2) . ?
C52 C57 1.37(2) . ?
C52 C53 1.39(2) . ?
C53 C54 1.40(2) . ?
C54 C55 1.34(2) . ?
C55 C56 1.41(2) . ?
C56 C57 1.36(2) . ?
C58 C59 1.529(14) . ?
C59 C60 1.51(2) . ?
C60 C61 1.52(2) . ?
C61 C62 1.522(14) . ?
C63 C68 1.39(2) . ?
C63 C64 1.40(2) . ?
C64 C65 1.40(3) . ?
C65 C66 1.37(3) . ?
C66 C67 1.36(3) . ?
C67 C68 1.43(2) . ?
C63' C68' 1.39(2) . ?
C63' C64' 1.40(2) . ?
C64' C65' 1.41(2) . ?
C65' C66' 1.36(3) . ?
C66' C67' 1.37(3) . ?
C67' C68' 1.44(2) . ?
Cl3 Cu6 2.007(12) . y
Cu6 Cl4 2.104(13) . y
Cl3' Cu6' 2.08(2) . ?
Cu6' Cl4' 2.071(14) . ?
Cl1 Cu5 1.965(15) . y
Cu5 Cl2 2.06(2) . y
Cl1' Cu5' 1.93(2) . ?
Cu5' Cl2' 2.112(14) . ?
C1S Cl6 1.765(10) . ?
C1S Cl5 1.768(10) . ?
C1S O1S 1.91(7) 3_776 ?
C1S' Cl5' 1.769(10) . ?
C1S' Cl6' 1.770(10) . ?
C2S Cl8 1.763(10) . ?
C2S Cl7 1.776(10) . ?
C2S' Cl8' 1.770(10) . ?
C2S' Cl7' 1.773(10) . ?
C4S Cl12 1.766(10) . ?
C4S Cl11 1.767(10) . ?
C4S' Cl'2 1.767(10) . ?
C4S' Cl'1 1.770(10) . ?
O1S C1S 1.91(6) 3_776 ?
